data_1553039
loop_
_publ_author_name
'Xu, Hao-Ran'
'Li, Kun'
'Wang, Ming-Qi'
'Wang, Bo-Lin'
'Wang, Xin'
'Yu, Xiao-Qi'

_publ_section_title
;
 The dicyclen--TPE zinc complex as a novel fluorescent ensemble for
 nanomolar pyrophosphate sensing in 100% aqueous solution
;
_journal_issue 11
_journal_name_full 'Org. Chem. Front.'
_journal_page_first 1276
_journal_paper_doi 10.1039/C4QO00243A
_journal_volume 1
_journal_year 2014
_chemical_formula_moiety 'C44 H54 Cl2 N8 Zn2, 2(N O3)'
_chemical_formula_sum 'C44 H54 Cl2 N10 O6 Zn2'
_chemical_formula_weight 1020.61
_space_group_crystal_system triclinic
_space_group_IT_number 2
_space_group_name_Hall '-P 1'
_space_group_name_H-M_alt 'P -1'
_atom_sites_solution_hydrogens geom
_atom_sites_solution_primary iterative
_audit_creation_date 2014-01-21
_audit_creation_method
;
Olex2 1.2
(compiled 2013.12.10 svn.r2850 for OlexSys, GUI svn.r4736)
;
_cell_angle_alpha 96.785(7)
_cell_angle_beta 111.858(7)
_cell_angle_gamma 102.580(7)
_cell_formula_units_Z 2
_cell_length_a 13.7485(11)
_cell_length_b 14.2439(12)
_cell_length_c 16.1369(12)
_cell_measurement_reflns_used 5617
_cell_measurement_temperature 145.2(3)
_cell_measurement_theta_max 27.9400
_cell_measurement_theta_min 3.2540
_cell_volume 2792.4(4)
_computing_cell_refinement
;
CrysAlisPro, Agilent Technologies,
Version 1.171.36.28 (release 01-02-2013 CrysAlis171 .NET)
(compiled Feb  1 2013,16:14:44)
;
_computing_data_collection
;
CrysAlisPro, Agilent Technologies,
Version 1.171.36.28 (release 01-02-2013 CrysAlis171 .NET)
(compiled Feb  1 2013,16:14:44)
;
_computing_data_reduction
;
CrysAlisPro, Agilent Technologies,
Version 1.171.36.28 (release 01-02-2013 CrysAlis171 .NET)
(compiled Feb  1 2013,16:14:44)
;
_computing_molecular_graphics 'Olex2 (Dolomanov et al., 2009)'
_computing_publication_material 'Olex2 (Dolomanov et al., 2009)'
_computing_structure_refinement 'ShelXL-2012 (Sheldrick, 2008)'
_computing_structure_solution
;
Superflip (Palatinus & Chapuis, 2007;Palatinus & van der Lee, 2008;
Palatinus et al., 2012)
;
_diffrn_ambient_temperature 145.2(3)
_diffrn_detector_area_resol_mean 16.0874
_diffrn_measured_fraction_theta_full 0.995
_diffrn_measured_fraction_theta_max 0.995
_diffrn_measurement_device_type 'Xcalibur, Eos'
_diffrn_measurement_method '\w scans'
_diffrn_orient_matrix_UB_11 -0.0394815000
_diffrn_orient_matrix_UB_12 0.0257929000
_diffrn_orient_matrix_UB_13 -0.0165637000
_diffrn_orient_matrix_UB_21 0.0275301000
_diffrn_orient_matrix_UB_22 0.0207295000
_diffrn_orient_matrix_UB_23 -0.0258852000
_diffrn_orient_matrix_UB_31 -0.0323182000
_diffrn_orient_matrix_UB_32 -0.0405040000
_diffrn_orient_matrix_UB_33 -0.0375846000
_diffrn_radiation_monochromator graphite
_diffrn_radiation_type MoK\a
_diffrn_radiation_wavelength 0.71073
_diffrn_reflns_av_R_equivalents 0.0561
_diffrn_reflns_av_unetI/netI 0.1103
_diffrn_reflns_Laue_measured_fraction_full 0.995
_diffrn_reflns_Laue_measured_fraction_max 0.995
_diffrn_reflns_limit_h_max 17
_diffrn_reflns_limit_h_min -15
_diffrn_reflns_limit_k_max 16
_diffrn_reflns_limit_k_min -17
_diffrn_reflns_limit_l_max 20
_diffrn_reflns_limit_l_min -18
_diffrn_reflns_number 23678
_diffrn_reflns_point_group_measured_fraction_full 0.995
_diffrn_reflns_point_group_measured_fraction_max 0.995
_diffrn_reflns_theta_full 25.242
_diffrn_reflns_theta_max 26.372
_diffrn_reflns_theta_min 2.862
_diffrn_source 'Enhance (Mo) X-ray Source'
_exptl_absorpt_coefficient_mu 1.003
_exptl_absorpt_correction_T_max 1.00000
_exptl_absorpt_correction_T_min 0.56863
_exptl_absorpt_correction_type multi-scan
_exptl_absorpt_process_details
;
CrysAlisPro, Agilent Technologies,
Version 1.171.36.28 (release 01-02-2013 CrysAlis171 .NET)
(compiled Feb  1 2013,16:14:44)
Empirical absorption correction using spherical harmonics,
 implemented in SCALE3 ABSPACK scaling algorithm.
;
_exptl_crystal_density_diffrn 1.214
_exptl_crystal_F_000 1060
_exptl_crystal_size_max 0.35
_exptl_crystal_size_mid 0.18
_exptl_crystal_size_min 0.12
_refine_diff_density_max 2.929
_refine_diff_density_min -1.537
_refine_diff_density_rms 0.173
_refine_ls_extinction_method none
_refine_ls_goodness_of_fit_ref 1.074
_refine_ls_hydrogen_treatment constr
_refine_ls_matrix_type full
_refine_ls_number_parameters 541
_refine_ls_number_reflns 11355
_refine_ls_number_restraints 1
_refine_ls_restrained_S_all 1.074
_refine_ls_R_factor_all 0.1470
_refine_ls_R_factor_gt 0.1131
_refine_ls_shift/su_max 0.003
_refine_ls_shift/su_mean 0.000
_refine_ls_structure_factor_coef Fsqd
_refine_ls_weighting_details
;
 w=1/[\s^2^(Fo^2^)+(0.2000P)^2^]
 where P=(Fo^2^+2Fc^2^)/3
;
_refine_ls_weighting_scheme calc
_refine_ls_wR_factor_gt 0.3085
_refine_ls_wR_factor_ref 0.3414
_reflns_Friedel_coverage 0.000
_reflns_number_gt 6807
_reflns_number_total 11355
_reflns_threshold_expression 'I > 2\s(I)'
_cod_data_source_file c4qo00243a2.cif
_cod_data_source_block 140120_s3_xhr
_cod_database_code 1553039
_shelxl_version_number 2013-2
_chemical_oxdiff_formula c12h12n2o3zn2p2
_shelx_space_group_comment
;
The symmetry employed for this shelxl refinement is uniquely defined
by the following loop, which should always be used as a source of
symmetry information in preference to the above space-group names.
They are only intended as comments.
;
_shelx_estimated_absorpt_t_max 0.889
_shelx_estimated_absorpt_t_min 0.720
_reflns_odcompleteness_completeness 99.61
_reflns_odcompleteness_iscentric 1
_reflns_odcompleteness_theta 26.32
_olex2_refinement_description
;
1. Fixed Uiso
 At 1.2 times of:
  All C(H) groups, All C(H,H) groups
2. Restrained distances
 N9-O3
 1.32 with sigma of 0.002
3. Uiso/Uaniso restraints and constraints
Uanis(N9) = Uanis(N10)
Uanis(O1) = Uanis(O2) = Uanis(O3) = Uanis(O4) = Uanis(O5) = Uanis(O6)
4.a Secondary CH2 refined with riding coordinates:
 C27(H27A,H27B), C28(H28A,H28B), C29(H29A,H29B), C30(H30A,H30B), C31(H31A,
 H31B), C32(H32A,H32B), C33(H33A,H33B), C34(H34A,H34B), C35(H35A,H35B),
 C36(H36A,H36B), C37(H37A,H37B), C38(H38A,H38B), C39(H39A,H39B), C40(H40A,H40B),
  C41(H41A,H41B), C42(H42A,H42B), C43(H43A,H43B), C44(H44A,H44B)
4.b Aromatic/amide H refined with riding coordinates:
 C2(H2), C3(H3), C4(H4), C5(H5), C6(H6), C10(H10), C11(H11), C12(H12),
 C13(H13), C14(H14), C16(H16), C17(H17), C19(H19), C20(H20), C22(H22), C23(H23),
  C25(H25), C26(H26)
;

loop_
_space_group_symop_operation_xyz
'x, y, z'
'-x, -y, -z'

loop_
_atom_site_label
_atom_site_type_symbol
_atom_site_fract_x
_atom_site_fract_y
_atom_site_fract_z
_atom_site_U_iso_or_equiv
_atom_site_adp_type
_atom_site_occupancy
_atom_site_site_symmetry_order
_atom_site_calc_flag
_atom_site_refinement_flags_posn
C1 C 0.6994(6) 0.8908(5) 0.5686(4) 0.0315(15) Uani 1 1 d .
C2 C 0.7401(6) 0.9637(5) 0.6479(4) 0.0358(16) Uani 1 1 d .
H2 H 0.6903 0.9825 0.6698 0.043 Uiso 1 1 calc R
C3 C 0.8505(6) 1.0097(5) 0.6960(5) 0.0400(18) Uani 1 1 d .
H3 H 0.8758 1.0590 0.7502 0.048 Uiso 1 1 calc R
C4 C 0.9243(6) 0.9835(6) 0.6648(5) 0.0459(19) Uani 1 1 d .
H4 H 1.0005 1.0144 0.6979 0.055 Uiso 1 1 calc R
C5 C 0.8874(6) 0.9135(6) 0.5866(5) 0.0462(19) Uani 1 1 d .
H5 H 0.9376 0.8955 0.5649 0.055 Uiso 1 1 calc R
C6 C 0.7715(6) 0.8666(6) 0.5366(5) 0.0416(18) Uani 1 1 d .
H6 H 0.7455 0.8187 0.4813 0.050 Uiso 1 1 calc R
C7 C 0.5793(6) 0.8415(5) 0.5161(4) 0.0294(14) Uani 1 1 d .
C8 C 0.5081(6) 0.8074(5) 0.5526(5) 0.0344(15) Uani 1 1 d .
C9 C 0.5383(6) 0.8058(5) 0.6497(5) 0.0329(15) Uani 1 1 d .
C10 C 0.6289(7) 0.7825(6) 0.7041(5) 0.0426(18) Uani 1 1 d .
H10 H 0.6755 0.7638 0.6782 0.051 Uiso 1 1 calc R
C11 C 0.6552(8) 0.7855(6) 0.7981(5) 0.054(2) Uani 1 1 d .
H11 H 0.7183 0.7685 0.8345 0.064 Uiso 1 1 calc R
C12 C 0.5875(7) 0.8138(6) 0.8373(5) 0.053(2) Uani 1 1 d .
H12 H 0.6052 0.8176 0.9006 0.063 Uiso 1 1 calc R
C13 C 0.4967(7) 0.8355(6) 0.7838(5) 0.048(2) Uani 1 1 d .
H13 H 0.4495 0.8524 0.8098 0.058 Uiso 1 1 calc R
C14 C 0.4708(7) 0.8337(5) 0.6912(5) 0.0372(17) Uani 1 1 d .
H14 H 0.4076 0.8511 0.6556 0.045 Uiso 1 1 calc R
C15 C 0.5370(5) 0.8282(5) 0.4124(4) 0.0308(14) Uani 1 1 d .
C16 C 0.5463(6) 0.9097(5) 0.3746(4) 0.0360(16) Uani 1 1 d .
H16 H 0.5864 0.9735 0.4124 0.043 Uiso 1 1 calc R
C17 C 0.4947(6) 0.8961(5) 0.2780(5) 0.0385(17) Uani 1 1 d .
H17 H 0.5018 0.9515 0.2510 0.046 Uiso 1 1 calc R
C18 C 0.4355(6) 0.8056(5) 0.2234(5) 0.0379(16) Uani 1 1 d .
C19 C 0.4328(6) 0.7247(5) 0.2611(4) 0.0355(16) Uani 1 1 d .
H19 H 0.3959 0.6609 0.2224 0.043 Uiso 1 1 calc R
C20 C 0.4841(6) 0.7345(5) 0.3572(5) 0.0348(15) Uani 1 1 d .
H20 H 0.4823 0.6779 0.3831 0.042 Uiso 1 1 calc R
C21 C 0.3889(6) 0.7647(5) 0.4911(4) 0.0351(16) Uani 1 1 d .
C22 C 0.3365(6) 0.6646(5) 0.4787(5) 0.0386(17) Uani 1 1 d .
H22 H 0.3746 0.6254 0.5147 0.046 Uiso 1 1 calc R
C23 C 0.2310(6) 0.6225(5) 0.4150(5) 0.0398(17) Uani 1 1 d .
H23 H 0.1978 0.5542 0.4067 0.048 Uiso 1 1 calc R
C24 C 0.1709(6) 0.6789(5) 0.3619(4) 0.0320(15) Uani 1 1 d .
C25 C 0.2229(6) 0.7778(5) 0.3773(5) 0.0359(16) Uani 1 1 d .
H25 H 0.1837 0.8176 0.3432 0.043 Uiso 1 1 calc R
C26 C 0.3314(6) 0.8223(6) 0.4411(5) 0.0397(17) Uani 1 1 d .
H26 H 0.3646 0.8907 0.4498 0.048 Uiso 1 1 calc R
C27 C 0.3704(6) 0.7919(6) 0.1199(5) 0.0405(17) Uani 1 1 d .
H27A H 0.4138 0.8378 0.0966 0.049 Uiso 1 1 calc R
H27B H 0.3608 0.7240 0.0894 0.049 Uiso 1 1 calc R
C28 C 0.1900(9) 0.7573(8) 0.1297(7) 0.070(3) Uani 1 1 d .
H28A H 0.1268 0.7841 0.1193 0.084 Uiso 1 1 calc R
H28B H 0.2295 0.7630 0.1962 0.084 Uiso 1 1 calc R
C29 C 0.1538(12) 0.6547(7) 0.0802(7) 0.080(4) Uani 1 1 d .
H29A H 0.1058 0.6146 0.1037 0.096 Uiso 1 1 calc R
H29B H 0.2183 0.6295 0.0918 0.096 Uiso 1 1 calc R
C30 C -0.0228(8) 0.6372(8) -0.0558(7) 0.067(3) Uani 1 1 d .
H30A H -0.0324 0.6900 -0.0164 0.080 Uiso 1 1 calc R
H30B H -0.0650 0.5725 -0.0533 0.080 Uiso 1 1 calc R
C31 C -0.0574(8) 0.6505(8) -0.1498(6) 0.068(3) Uani 1 1 d .
H31A H -0.1360 0.6472 -0.1750 0.081 Uiso 1 1 calc R
H31B H -0.0478 0.5965 -0.1879 0.081 Uiso 1 1 calc R
C32 C -0.0220(10) 0.8285(10) -0.1347(8) 0.083(4) Uani 1 1 d .
H32A H -0.0397 0.8243 -0.0809 0.099 Uiso 1 1 calc R
H32B H -0.0895 0.8272 -0.1869 0.099 Uiso 1 1 calc R
C33 C 0.0585(9) 0.9203(8) -0.1156(7) 0.070(3) Uani 1 1 d .
H33A H 0.0332 0.9756 -0.0963 0.084 Uiso 1 1 calc R
H33B H 0.0707 0.9296 -0.1712 0.084 Uiso 1 1 calc R
C34 C 0.1831(10) 0.9483(8) 0.0534(8) 0.079(3) Uani 1 1 d .
H34A H 0.1919 1.0200 0.0666 0.095 Uiso 1 1 calc R
H34B H 0.1168 0.9143 0.0607 0.095 Uiso 1 1 calc R
C35 C 0.2708(8) 0.9293(6) 0.1148(5) 0.053(2) Uani 1 1 d .
H35A H 0.2756 0.9501 0.1773 0.064 Uiso 1 1 calc R
H35B H 0.3382 0.9676 0.1117 0.064 Uiso 1 1 calc R
C36 C 0.0569(6) 0.6346(5) 0.2924(4) 0.0318(15) Uani 1 1 d .
H36A H 0.0471 0.5644 0.2681 0.038 Uiso 1 1 calc R
H36B H 0.0451 0.6685 0.2409 0.038 Uiso 1 1 calc R
C37 C -0.0184(6) 0.5900(5) 0.4036(5) 0.0378(16) Uani 1 1 d .
H37A H -0.0653 0.6080 0.4331 0.045 Uiso 1 1 calc R
H37B H 0.0581 0.6119 0.4501 0.045 Uiso 1 1 calc R
C38 C -0.0529(6) 0.4787(6) 0.3697(5) 0.0406(17) Uani 1 1 d .
H38A H -0.0038 0.4596 0.3431 0.049 Uiso 1 1 calc R
H38B H -0.0482 0.4459 0.4212 0.049 Uiso 1 1 calc R
C39 C -0.2478(7) 0.4287(6) 0.3391(5) 0.0453(19) Uani 1 1 d .
H39A H -0.2280 0.4825 0.3924 0.054 Uiso 1 1 calc R
H39B H -0.2498 0.3660 0.3602 0.054 Uiso 1 1 calc R
C40 C -0.3581(6) 0.4223(5) 0.2668(5) 0.0407(17) Uani 1 1 d .
H40A H -0.3803 0.3643 0.2165 0.049 Uiso 1 1 calc R
H40B H -0.4128 0.4129 0.2934 0.049 Uiso 1 1 calc R
C41 C -0.3662(7) 0.5942(5) 0.2878(5) 0.0401(17) Uani 1 1 d .
H41A H -0.3182 0.6011 0.3529 0.048 Uiso 1 1 calc R
H41B H -0.4425 0.5824 0.2815 0.048 Uiso 1 1 calc R
C42 C -0.3321(6) 0.6876(5) 0.2557(6) 0.0403(17) Uani 1 1 d .
H42A H -0.3835 0.6820 0.1919 0.048 Uiso 1 1 calc R
H42B H -0.3349 0.7452 0.2948 0.048 Uiso 1 1 calc R
C43 C -0.1338(6) 0.7519(5) 0.3527(5) 0.0369(16) Uani 1 1 d .
H43A H -0.1493 0.7195 0.3992 0.044 Uiso 1 1 calc R
H43B H -0.1325 0.8219 0.3667 0.044 Uiso 1 1 calc R
C44 C -0.0248(6) 0.7454(5) 0.3546(5) 0.0379(16) Uani 1 1 d .
H44A H -0.0070 0.7828 0.3116 0.046 Uiso 1 1 calc R
H44B H 0.0331 0.7754 0.4168 0.046 Uiso 1 1 calc R
Cl1 Cl 0.28537(18) 0.75124(16) -0.11917(14) 0.0547(6) Uani 1 1 d .
Cl2 Cl -0.18698(18) 0.53581(15) 0.09084(12) 0.0478(5) Uani 1 1 d .
N1 N 0.2610(7) 0.8091(7) 0.0936(5) 0.064(2) Uani 1 1 d .
N2 N 0.0891(7) 0.6423(5) -0.0278(7) 0.069(2) Uani 1 1 d .
N3 N 0.0094(6) 0.7506(6) -0.1542(5) 0.058(2) Uani 1 1 d .
N4 N 0.1683(6) 0.9183(5) -0.0365(6) 0.060(2) Uani 1 1 d .
N5 N -0.0273(5) 0.6406(4) 0.3282(4) 0.0320(12) Uani 1 1 d .
N6 N -0.1662(5) 0.4479(4) 0.2996(4) 0.0359(14) Uani 1 1 d .
N7 N -0.3565(5) 0.5111(4) 0.2299(4) 0.0405(15) Uani 1 1 d .
N8 N -0.2188(5) 0.7027(4) 0.2609(4) 0.0362(13) Uani 1 1 d .
Zn1 Zn 0.17007(7) 0.77238(6) -0.05630(5) 0.0347(3) Uani 1 1 d .
Zn2 Zn -0.19646(7) 0.56260(6) 0.22774(5) 0.0319(3) Uani 1 1 d .
N9 N 0.1334(7) 0.3280(6) 0.3954(7) 0.0768(18) Uani 1 1 d D
O1 O 0.1535(9) 0.3498(7) 0.4695(6) 0.0981(12) Uani 1 1 d .
O2 O 0.1878(8) 0.3488(7) 0.3514(5) 0.0981(12) Uani 1 1 d .
O3 O 0.0277(7) 0.2873(7) 0.3455(5) 0.0981(12) Uani 1 1 d D
N10 N -0.1217(9) 0.8143(7) 0.0971(7) 0.0768(18) Uani 1 1 d .
O4 O -0.1676(8) 0.8310(7) 0.1450(5) 0.0981(12) Uani 1 1 d .
O5 O -0.0326(9) 0.8022(7) 0.1318(5) 0.0981(12) Uani 1 1 d .
O6 O -0.1663(8) 0.8129(7) 0.0153(5) 0.0981(12) Uani 1 1 d .

loop_
_atom_site_aniso_label
_atom_site_aniso_U_11
_atom_site_aniso_U_22
_atom_site_aniso_U_33
_atom_site_aniso_U_23
_atom_site_aniso_U_13
_atom_site_aniso_U_12
C1 0.035(4) 0.028(3) 0.038(4) 0.016(3) 0.020(3) 0.009(3)
C2 0.038(4) 0.039(4) 0.029(3) 0.004(3) 0.015(3) 0.009(3)
C3 0.042(4) 0.028(3) 0.032(4) 0.006(3) 0.003(3) -0.001(3)
C4 0.032(4) 0.051(5) 0.046(4) 0.023(4) 0.007(3) 0.005(3)
C5 0.024(4) 0.053(5) 0.056(5) 0.006(4) 0.016(4) 0.008(3)
C6 0.040(4) 0.041(4) 0.045(4) 0.009(3) 0.024(4) 0.003(3)
C7 0.036(4) 0.036(3) 0.023(3) 0.008(3) 0.016(3) 0.015(3)
C8 0.032(4) 0.032(3) 0.037(4) 0.008(3) 0.010(3) 0.011(3)
C9 0.031(4) 0.028(3) 0.042(4) 0.013(3) 0.020(3) 0.001(3)
C10 0.044(5) 0.048(4) 0.048(4) 0.026(3) 0.028(4) 0.013(4)
C11 0.055(5) 0.057(5) 0.045(4) 0.025(4) 0.020(4) 0.001(4)
C12 0.056(5) 0.045(4) 0.039(4) 0.007(3) 0.016(4) -0.014(4)
C13 0.054(5) 0.048(4) 0.045(4) 0.009(3) 0.030(4) 0.005(4)
C14 0.053(5) 0.029(3) 0.037(4) 0.018(3) 0.024(4) 0.011(3)
C15 0.026(3) 0.044(4) 0.026(3) 0.011(3) 0.011(3) 0.014(3)
C16 0.029(4) 0.046(4) 0.025(3) 0.005(3) 0.008(3) 0.004(3)
C17 0.043(4) 0.040(4) 0.033(4) 0.015(3) 0.017(3) 0.006(3)
C18 0.036(4) 0.046(4) 0.036(4) 0.008(3) 0.020(3) 0.010(3)
C19 0.033(4) 0.039(4) 0.030(3) 0.002(3) 0.011(3) 0.010(3)
C20 0.032(4) 0.039(4) 0.036(4) 0.008(3) 0.016(3) 0.011(3)
C21 0.038(4) 0.033(3) 0.031(3) 0.005(3) 0.011(3) 0.012(3)
C22 0.029(4) 0.040(4) 0.045(4) 0.021(3) 0.012(3) 0.007(3)
C23 0.034(4) 0.036(4) 0.049(4) 0.014(3) 0.015(3) 0.011(3)
C24 0.034(4) 0.036(4) 0.033(3) 0.012(3) 0.018(3) 0.015(3)
C25 0.038(4) 0.038(4) 0.038(4) 0.015(3) 0.018(3) 0.016(3)
C26 0.028(4) 0.041(4) 0.042(4) 0.012(3) 0.008(3) 0.006(3)
C27 0.040(4) 0.048(4) 0.033(4) 0.008(3) 0.017(3) 0.009(3)
C28 0.059(6) 0.094(8) 0.064(6) 0.024(5) 0.034(5) 0.014(5)
C29 0.179(13) 0.052(5) 0.078(7) 0.044(5) 0.102(8) 0.062(7)
C30 0.064(6) 0.060(6) 0.091(7) 0.023(5) 0.050(6) 0.010(5)
C31 0.047(5) 0.090(7) 0.044(5) -0.010(5) 0.016(4) -0.006(5)
C32 0.064(7) 0.092(9) 0.076(7) 0.036(6) 0.018(6) 0.001(6)
C33 0.077(7) 0.065(6) 0.064(6) 0.024(5) 0.019(5) 0.023(5)
C34 0.088(9) 0.050(6) 0.083(8) 0.007(5) 0.029(7) 0.001(5)
C35 0.056(5) 0.051(5) 0.037(4) -0.014(4) 0.026(4) -0.013(4)
C36 0.035(4) 0.038(4) 0.030(3) 0.011(3) 0.020(3) 0.013(3)
C37 0.038(4) 0.051(4) 0.028(3) 0.004(3) 0.018(3) 0.013(3)
C38 0.037(4) 0.052(4) 0.034(4) 0.012(3) 0.014(3) 0.014(3)
C39 0.065(6) 0.034(4) 0.053(4) 0.017(3) 0.040(4) 0.012(4)
C40 0.041(4) 0.029(3) 0.054(4) 0.013(3) 0.025(4) 0.002(3)
C41 0.043(4) 0.037(4) 0.039(4) -0.001(3) 0.022(3) 0.003(3)
C42 0.030(4) 0.042(4) 0.055(4) 0.007(3) 0.023(3) 0.012(3)
C43 0.034(4) 0.040(4) 0.033(4) 0.007(3) 0.013(3) 0.006(3)
C44 0.040(4) 0.033(4) 0.040(4) 0.008(3) 0.017(3) 0.007(3)
Cl1 0.0591(13) 0.0568(12) 0.0510(11) -0.0042(9) 0.0397(11) -0.0004(10)
Cl2 0.0555(12) 0.0545(11) 0.0372(10) 0.0103(8) 0.0207(9) 0.0196(9)
N1 0.053(5) 0.115(7) 0.036(4) 0.012(4) 0.027(4) 0.033(5)
N2 0.077(6) 0.031(3) 0.127(7) 0.020(4) 0.072(6) 0.015(4)
N3 0.046(4) 0.079(6) 0.042(4) 0.021(4) 0.016(3) 0.004(4)
N4 0.050(5) 0.040(4) 0.094(6) 0.013(4) 0.039(4) 0.004(3)
N5 0.034(3) 0.034(3) 0.032(3) 0.005(2) 0.016(3) 0.013(2)
N6 0.044(4) 0.034(3) 0.041(3) 0.016(3) 0.027(3) 0.012(3)
N7 0.037(3) 0.037(3) 0.046(3) 0.006(3) 0.021(3) 0.001(3)
N8 0.033(3) 0.037(3) 0.042(3) 0.014(3) 0.015(3) 0.016(3)
Zn1 0.0382(5) 0.0388(5) 0.0292(4) 0.0082(3) 0.0185(4) 0.0063(4)
Zn2 0.0323(5) 0.0338(4) 0.0332(5) 0.0090(3) 0.0175(4) 0.0080(3)
N9 0.091(5) 0.069(4) 0.093(5) 0.035(4) 0.054(4) 0.029(4)
O1 0.133(3) 0.113(3) 0.068(2) 0.0321(18) 0.050(2) 0.051(2)
O2 0.133(3) 0.113(3) 0.068(2) 0.0321(18) 0.050(2) 0.051(2)
O3 0.133(3) 0.113(3) 0.068(2) 0.0321(18) 0.050(2) 0.051(2)
N10 0.091(5) 0.069(4) 0.093(5) 0.035(4) 0.054(4) 0.029(4)
O4 0.133(3) 0.113(3) 0.068(2) 0.0321(18) 0.050(2) 0.051(2)
O5 0.133(3) 0.113(3) 0.068(2) 0.0321(18) 0.050(2) 0.051(2)
O6 0.133(3) 0.113(3) 0.068(2) 0.0321(18) 0.050(2) 0.051(2)

loop_
_atom_type_symbol
_atom_type_description
_atom_type_scat_dispersion_real
_atom_type_scat_dispersion_imag
_atom_type_scat_source
C C 0.0033 0.0016 'International Tables Vol C Tables 4.2.6.8 and 6.1.1.4'
H H 0.0000 0.0000 'International Tables Vol C Tables 4.2.6.8 and 6.1.1.4'
Cl Cl 0.1484 0.1585 'International Tables Vol C Tables 4.2.6.8 and 6.1.1.4'
N N 0.0061 0.0033 'International Tables Vol C Tables 4.2.6.8 and 6.1.1.4'
O O 0.0106 0.0060 'International Tables Vol C Tables 4.2.6.8 and 6.1.1.4'
Zn Zn 0.2839 1.4301 'International Tables Vol C Tables 4.2.6.8 and 6.1.1.4'

loop_
_geom_angle_atom_site_label_1
_geom_angle_atom_site_label_2
_geom_angle_atom_site_label_3
_geom_angle
C2 C1 C7 122.0(6)
C6 C1 C2 118.3(7)
C6 C1 C7 119.7(6)
C1 C2 H2 118.9
C3 C2 C1 122.1(7)
C3 C2 H2 118.9
C2 C3 H3 120.1
C2 C3 C4 119.7(7)
C4 C3 H3 120.1
C3 C4 H4 120.1
C5 C4 C3 119.8(7)
C5 C4 H4 120.1
C4 C5 H5 120.1
C4 C5 C6 119.9(8)
C6 C5 H5 120.1
C1 C6 C5 120.2(7)
C1 C6 H6 119.9
C5 C6 H6 119.9
C1 C7 C15 115.4(5)
C8 C7 C1 125.9(6)
C8 C7 C15 118.7(6)
C7 C8 C9 124.9(6)
C7 C8 C21 119.4(6)
C9 C8 C21 115.7(6)
C10 C9 C8 124.6(7)
C10 C9 C14 117.4(7)
C14 C9 C8 118.0(7)
C9 C10 H10 119.2
C9 C10 C11 121.7(8)
C11 C10 H10 119.2
C10 C11 H11 120.2
C12 C11 C10 119.7(9)
C12 C11 H11 120.2
C11 C12 H12 120.4
C13 C12 C11 119.2(8)
C13 C12 H12 120.4
C12 C13 H13 119.3
C12 C13 C14 121.5(8)
C14 C13 H13 119.3
C9 C14 H14 119.7
C13 C14 C9 120.5(8)
C13 C14 H14 119.7
C16 C15 C7 119.7(6)
C16 C15 C20 120.8(6)
C20 C15 C7 119.4(6)
C15 C16 H16 120.8
C15 C16 C17 118.5(6)
C17 C16 H16 120.8
C16 C17 H17 119.3
C18 C17 C16 121.4(7)
C18 C17 H17 119.3
C17 C18 C19 119.4(7)
C17 C18 C27 121.5(7)
C19 C18 C27 119.1(6)
C18 C19 H19 119.5
C18 C19 C20 121.0(6)
C20 C19 H19 119.5
C15 C20 C19 118.6(6)
C15 C20 H20 120.7
C19 C20 H20 120.7
C22 C21 C8 120.6(6)
C26 C21 C8 120.0(6)
C26 C21 C22 119.2(7)
C21 C22 H22 119.5
C23 C22 C21 120.9(7)
C23 C22 H22 119.5
C22 C23 H23 119.4
C22 C23 C24 121.2(7)
C24 C23 H23 119.4
C23 C24 C36 122.0(6)
C25 C24 C23 116.8(6)
C25 C24 C36 121.2(6)
C24 C25 H25 118.5
C24 C25 C26 123.1(7)
C26 C25 H25 118.5
C21 C26 C25 118.7(7)
C21 C26 H26 120.6
C25 C26 H26 120.6
C18 C27 H27A 108.6
C18 C27 H27B 108.6
H27A C27 H27B 107.6
N1 C27 C18 114.6(6)
N1 C27 H27A 108.6
N1 C27 H27B 108.6
H28A C28 H28B 108.8
C29 C28 H28A 110.7
C29 C28 H28B 110.7
N1 C28 H28A 110.7
N1 C28 H28B 110.7
N1 C28 C29 105.4(9)
C28 C29 H29A 109.2
C28 C29 H29B 109.2
C28 C29 N2 112.2(7)
H29A C29 H29B 107.9
N2 C29 H29A 109.2
N2 C29 H29B 109.2
H30A C30 H30B 108.9
C31 C30 H30A 110.9
C31 C30 H30B 110.9
N2 C30 H30A 110.9
N2 C30 H30B 110.9
N2 C30 C31 104.2(8)
C30 C31 H31A 109.4
C30 C31 H31B 109.4
C30 C31 N3 111.2(7)
H31A C31 H31B 108.0
N3 C31 H31A 109.4
N3 C31 H31B 109.4
H32A C32 H32B 107.7
C33 C32 H32A 108.8
C33 C32 H32B 108.8
N3 C32 H32A 108.8
N3 C32 H32B 108.8
N3 C32 C33 113.6(11)
C32 C33 H33A 110.1
C32 C33 H33B 110.1
C32 C33 N4 108.2(8)
H33A C33 H33B 108.4
N4 C33 H33A 110.1
N4 C33 H33B 110.1
H34A C34 H34B 107.8
C35 C34 H34A 108.9
C35 C34 H34B 108.9
C35 C34 N4 113.2(10)
N4 C34 H34A 108.9
N4 C34 H34B 108.9
C34 C35 H35A 109.5
C34 C35 H35B 109.5
C34 C35 N1 110.7(7)
H35A C35 H35B 108.1
N1 C35 H35A 109.5
N1 C35 H35B 109.5
C24 C36 H36A 108.8
C24 C36 H36B 108.8
C24 C36 N5 113.8(5)
H36A C36 H36B 107.7
N5 C36 H36A 108.8
N5 C36 H36B 108.8
H37A C37 H37B 108.0
C38 C37 H37A 109.4
C38 C37 H37B 109.4
N5 C37 H37A 109.4
N5 C37 H37B 109.4
N5 C37 C38 111.2(5)
C37 C38 H38A 110.0
C37 C38 H38B 110.0
H38A C38 H38B 108.4
N6 C38 C37 108.5(6)
N6 C38 H38A 110.0
N6 C38 H38B 110.0
H39A C39 H39B 108.4
C40 C39 H39A 110.0
C40 C39 H39B 110.0
N6 C39 H39A 110.0
N6 C39 H39B 110.0
N6 C39 C40 108.6(6)
C39 C40 H40A 109.3
C39 C40 H40B 109.3
H40A C40 H40B 108.0
N7 C40 C39 111.5(6)
N7 C40 H40A 109.3
N7 C40 H40B 109.3
H41A C41 H41B 108.5
C42 C41 H41A 110.2
C42 C41 H41B 110.2
N7 C41 H41A 110.2
N7 C41 H41B 110.2
N7 C41 C42 107.6(6)
C41 C42 H42A 109.6
C41 C42 H42B 109.6
H42A C42 H42B 108.2
N8 C42 C41 110.1(6)
N8 C42 H42A 109.6
N8 C42 H42B 109.6
H43A C43 H43B 108.4
C44 C43 H43A 110.0
C44 C43 H43B 110.0
N8 C43 H43A 110.0
N8 C43 H43B 110.0
N8 C43 C44 108.4(6)
C43 C44 H44A 109.5
C43 C44 H44B 109.5
H44A C44 H44B 108.1
N5 C44 C43 110.8(6)
N5 C44 H44A 109.5
N5 C44 H44B 109.5
C27 N1 C35 111.6(7)
C27 N1 Zn1 110.8(4)
C28 N1 C27 117.2(8)
C28 N1 C35 109.6(7)
C28 N1 Zn1 106.5(6)
C35 N1 Zn1 99.7(5)
C29 N2 Zn1 104.0(6)
C30 N2 C29 114.1(8)
C30 N2 Zn1 108.9(6)
C31 N3 Zn1 105.4(6)
C32 N3 C31 116.6(9)
C32 N3 Zn1 107.5(7)
C33 N4 Zn1 105.1(5)
C34 N4 C33 118.2(9)
C34 N4 Zn1 107.7(6)
C36 N5 C44 110.6(5)
C36 N5 Zn2 113.5(4)
C37 N5 C36 113.0(5)
C37 N5 C44 111.5(5)
C37 N5 Zn2 101.4(4)
C44 N5 Zn2 106.4(4)
C38 N6 C39 112.7(6)
C38 N6 Zn2 109.8(4)
C39 N6 Zn2 106.4(5)
C40 N7 C41 113.9(6)
C40 N7 Zn2 107.1(5)
C41 N7 Zn2 105.2(4)
C42 N8 Zn2 108.4(4)
C43 N8 C42 113.1(6)
C43 N8 Zn2 107.1(4)
N1 Zn1 Cl1 108.2(2)
N2 Zn1 Cl1 114.9(2)
N2 Zn1 N1 81.8(4)
N3 Zn1 Cl1 113.0(2)
N3 Zn1 N1 138.8(3)
N3 Zn1 N2 80.6(3)
N4 Zn1 Cl1 110.9(2)
N4 Zn1 N1 83.4(3)
N4 Zn1 N2 134.2(3)
N4 Zn1 N3 82.8(3)
N5 Zn2 Cl2 105.60(15)
N6 Zn2 Cl2 113.13(16)
N6 Zn2 N5 81.9(2)
N6 Zn2 N7 81.9(2)
N7 Zn2 Cl2 117.25(17)
N7 Zn2 N5 137.2(2)
N8 Zn2 Cl2 112.11(17)
N8 Zn2 N5 81.4(2)
N8 Zn2 N6 134.5(2)
N8 Zn2 N7 82.3(2)
O1 N9 O2 131.1(11)
O1 N9 O3 112.9(10)
O2 N9 O3 114.8(10)
O4 N10 O5 118.6(11)
O4 N10 O6 118.6(11)
O5 N10 O6 122.8(11)

loop_
_geom_bond_atom_site_label_1
_geom_bond_atom_site_label_2
_geom_bond_distance
C1 C2 1.389(9)
C1 C6 1.362(10)
C1 C7 1.500(9)
C2 H2 0.9500
C2 C3 1.380(10)
C3 H3 0.9500
C3 C4 1.387(12)
C4 H4 0.9500
C4 C5 1.359(11)
C5 H5 0.9500
C5 C6 1.445(11)
C6 H6 0.9500
C7 C8 1.353(10)
C7 C15 1.526(8)
C8 C9 1.467(10)
C8 C21 1.501(10)
C9 C10 1.367(11)
C9 C14 1.425(10)
C10 H10 0.9500
C10 C11 1.416(11)
C11 H11 0.9500
C11 C12 1.403(13)
C12 H12 0.9500
C12 C13 1.351(13)
C13 H13 0.9500
C13 C14 1.397(10)
C14 H14 0.9500
C15 C16 1.376(10)
C15 C20 1.385(9)
C16 H16 0.9500
C16 C17 1.421(9)
C17 H17 0.9500
C17 C18 1.357(10)
C18 C19 1.364(10)
C18 C27 1.537(10)
C19 H19 0.9500
C19 C20 1.420(10)
C20 H20 0.9500
C21 C22 1.403(10)
C21 C26 1.383(10)
C22 H22 0.9500
C22 C23 1.373(10)
C23 H23 0.9500
C23 C24 1.410(10)
C24 C25 1.380(9)
C24 C36 1.485(10)
C25 H25 0.9500
C25 C26 1.406(10)
C26 H26 0.9500
C27 H27A 0.9900
C27 H27B 0.9900
C27 N1 1.487(11)
C28 H28A 0.9900
C28 H28B 0.9900
C28 C29 1.461(14)
C28 N1 1.430(12)
C29 H29A 0.9900
C29 H29B 0.9900
C29 N2 1.601(14)
C30 H30A 0.9900
C30 H30B 0.9900
C30 C31 1.461(14)
C30 N2 1.415(13)
C31 H31A 0.9900
C31 H31B 0.9900
C31 N3 1.544(12)
C32 H32A 0.9900
C32 H32B 0.9900
C32 C33 1.432(14)
C32 N3 1.320(15)
C33 H33A 0.9900
C33 H33B 0.9900
C33 N4 1.582(13)
C34 H34A 0.9900
C34 H34B 0.9900
C34 C35 1.350(15)
C34 N4 1.387(13)
C35 H35A 0.9900
C35 H35B 0.9900
C35 N1 1.672(12)
C36 H36A 0.9900
C36 H36B 0.9900
C36 N5 1.487(9)
C37 H37A 0.9900
C37 H37B 0.9900
C37 C38 1.521(10)
C37 N5 1.466(9)
C38 H38A 0.9900
C38 H38B 0.9900
C38 N6 1.473(9)
C39 H39A 0.9900
C39 H39B 0.9900
C39 C40 1.506(12)
C39 N6 1.476(9)
C40 H40A 0.9900
C40 H40B 0.9900
C40 N7 1.460(9)
C41 H41A 0.9900
C41 H41B 0.9900
C41 C42 1.526(10)
C41 N7 1.481(9)
C42 H42A 0.9900
C42 H42B 0.9900
C42 N8 1.495(9)
C43 H43A 0.9900
C43 H43B 0.9900
C43 C44 1.512(10)
C43 N8 1.469(9)
C44 H44A 0.9900
C44 H44B 0.9900
C44 N5 1.492(9)
Cl1 Zn1 2.228(2)
Cl2 Zn2 2.2539(19)
N1 Zn1 2.203(7)
N2 Zn1 2.138(7)
N3 Zn1 2.111(8)
N4 Zn1 2.073(7)
N5 Zn2 2.217(6)
N6 Zn2 2.138(6)
N7 Zn2 2.177(6)
N8 Zn2 2.121(6)
N9 O1 1.109(10)
N9 O2 1.225(11)
N9 O3 1.322(2)
N10 O4 1.199(12)
N10 O5 1.203(12)
N10 O6 1.226(11)

loop_
_geom_torsion_atom_site_label_1
_geom_torsion_atom_site_label_2
_geom_torsion_atom_site_label_3
_geom_torsion_atom_site_label_4
_geom_torsion
C1 C2 C3 C4 0.3(11)
C1 C7 C8 C9 -5.3(11)
C1 C7 C8 C21 176.6(6)
C1 C7 C15 C16 -61.0(9)
C1 C7 C15 C20 122.5(7)
C2 C1 C6 C5 2.2(11)
C2 C1 C7 C8 -45.1(10)
C2 C1 C7 C15 136.0(7)
C2 C3 C4 C5 0.7(11)
C3 C4 C5 C6 -0.2(12)
C4 C5 C6 C1 -1.3(12)
C6 C1 C2 C3 -1.8(11)
C6 C1 C7 C8 137.1(8)
C6 C1 C7 C15 -41.8(9)
C7 C1 C2 C3 -179.6(6)
C7 C1 C6 C5 -179.9(7)
C7 C8 C9 C10 -39.8(11)
C7 C8 C9 C14 138.1(7)
C7 C8 C21 C22 114.8(8)
C7 C8 C21 C26 -60.7(10)
C7 C15 C16 C17 -172.6(7)
C7 C15 C20 C19 171.8(6)
C8 C7 C15 C16 120.0(8)
C8 C7 C15 C20 -56.5(9)
C8 C9 C10 C11 177.9(7)
C8 C9 C14 C13 -178.7(6)
C8 C21 C22 C23 -172.8(7)
C8 C21 C26 C25 173.7(7)
C9 C8 C21 C22 -63.5(9)
C9 C8 C21 C26 121.0(8)
C9 C10 C11 C12 -0.5(12)
C10 C9 C14 C13 -0.7(10)
C10 C11 C12 C13 1.5(12)
C11 C12 C13 C14 -2.2(12)
C12 C13 C14 C9 1.8(11)
C14 C9 C10 C11 0.1(10)
C15 C7 C8 C9 173.6(6)
C15 C7 C8 C21 -4.6(10)
C15 C16 C17 C18 1.3(12)
C16 C15 C20 C19 -4.6(11)
C16 C17 C18 C19 -5.5(12)
C16 C17 C18 C27 173.9(7)
C17 C18 C19 C20 4.7(12)
C17 C18 C27 N1 -82.8(10)
C18 C19 C20 C15 0.3(11)
C18 C27 N1 C28 -51.7(10)
C18 C27 N1 C35 75.8(8)
C18 C27 N1 Zn1 -174.2(5)
C19 C18 C27 N1 96.7(9)
C20 C15 C16 C17 3.9(11)
C21 C8 C9 C10 138.5(7)
C21 C8 C9 C14 -43.7(9)
C21 C22 C23 C24 -1.6(12)
C22 C21 C26 C25 -1.8(11)
C22 C23 C24 C25 -0.4(11)
C22 C23 C24 C36 179.7(7)
C23 C24 C25 C26 1.3(10)
C23 C24 C36 N5 92.1(8)
C24 C25 C26 C21 -0.2(11)
C24 C36 N5 C37 -60.0(7)
C24 C36 N5 C44 65.8(7)
C24 C36 N5 Zn2 -174.8(4)
C25 C24 C36 N5 -87.8(8)
C26 C21 C22 C23 2.7(11)
C27 C18 C19 C20 -174.8(7)
C28 C29 N2 C30 -83.0(11)
C28 C29 N2 Zn1 35.5(10)
C29 C28 N1 C27 -72.4(11)
C29 C28 N1 C35 159.2(8)
C29 C28 N1 Zn1 52.3(10)
C30 C31 N3 C32 -81.5(12)
C30 C31 N3 Zn1 37.6(10)
C31 C30 N2 C29 166.6(7)
C31 C30 N2 Zn1 50.9(9)
C32 C33 N4 C34 -87.1(11)
C32 C33 N4 Zn1 33.0(10)
C33 C32 N3 C31 163.9(8)
C33 C32 N3 Zn1 45.9(10)
C34 C35 N1 C27 148.4(8)
C34 C35 N1 C28 -80.2(9)
C34 C35 N1 Zn1 31.3(8)
C35 C34 N4 C33 170.3(8)
C35 C34 N4 Zn1 51.6(9)
C36 C24 C25 C26 -178.8(6)
C37 C38 N6 C39 -87.4(7)
C37 C38 N6 Zn2 31.1(6)
C38 C37 N5 C36 -70.9(7)
C38 C37 N5 C44 163.8(6)
C38 C37 N5 Zn2 51.0(6)
C39 C40 N7 C41 -81.0(8)
C39 C40 N7 Zn2 34.9(7)
C40 C39 N6 C38 166.4(6)
C40 C39 N6 Zn2 45.9(6)
C41 C42 N8 C43 -83.5(7)
C41 C42 N8 Zn2 35.2(7)
C42 C41 N7 C40 164.6(6)
C42 C41 N7 Zn2 47.7(7)
C43 C44 N5 C36 156.2(6)
C43 C44 N5 C37 -77.2(7)
C43 C44 N5 Zn2 32.5(6)
C44 C43 N8 C42 169.1(6)
C44 C43 N8 Zn2 49.7(6)
N1 C28 C29 N2 -60.5(12)
N2 C30 C31 N3 -59.7(11)
N3 C32 C33 N4 -54.8(12)
N4 C34 C35 N1 -57.3(10)
N5 C37 C38 N6 -58.2(8)
N6 C39 C40 N7 -56.0(8)
N7 C41 C42 N8 -57.1(8)
N8 C43 C44 N5 -56.4(7)
